data_7004936
loop_
_publ_author_name
'Hern\'andez Molina, Rita'
'Kalinina, Irina'
'Sokolov, Maxim'
'Clausen, Maria'
'Gonz\'alez Platas, Javier'
'Vicent, Cristian'
'Llusar, Rosa'

_publ_section_title
;
 Synthesis, structure and reactivity of cuboidal-type cluster aqua
 complexes with W3PdS4 4+ core.
;
_journal_issue 5
_journal_name_full 'Dalton transactions (Cambridge, England : 2003)'
_journal_page_first 550
_journal_page_last 557
_journal_paper_doi 10.1039/b613790c
_journal_year 2007
_chemical_compound_source 'see text'
_chemical_formula_moiety 'H36 O18 Pd2 S8 W6, 8(C7 H7 O3 S), 19(H2 O)'
_chemical_formula_sum 'C56 H130 O61 Pd2 S16 W6'
_chemical_formula_weight 3608.46
_chemical_name_systematic ' ?'
_space_group_IT_number 2
_symmetry_cell_setting triclinic
_symmetry_Int_Tables_number 2
_symmetry_space_group_name_Hall '-P 1'
_symmetry_space_group_name_H-M 'P -1'
_atom_sites_solution_hydrogens geom
_atom_sites_solution_primary direct
_atom_sites_solution_secondary difmap
_audit_creation_method SHELXL-97
_cell_angle_alpha 98.463(10)
_cell_angle_beta 100.082(10)
_cell_angle_gamma 101.608(10)
_cell_formula_units_Z 2
_cell_length_a 11.7390(10)
_cell_length_b 14.8360(10)
_cell_length_c 33.410(2)
_cell_measurement_temperature 170(2)
_cell_volume 5510.4(8)
_computing_cell_refinement 'HKL Scalepack (Otwinowski & Minor 1997)'
_computing_data_collection 'Collect (Nonius BV, 1997-2000)'
_computing_data_reduction
;
HKL Denzo and Scalepack (Otwinowski & Minor 1997)
;
_computing_molecular_graphics 'PLATON (Spek, 2003)'
_computing_publication_material 'PLATON (Spek, 2003)'
_computing_structure_refinement 'SHELXL-97 (Sheldrick, 1997)'
_computing_structure_solution 'SIR2002 (Altomare et al., 2003)'
_diffrn_ambient_temperature 170(2)
_diffrn_detector_area_resol_mean 18.4
_diffrn_measured_fraction_theta_full 0.932
_diffrn_measured_fraction_theta_max 0.932
_diffrn_measurement_device_type 'KappaCCD Bruker-Nonius Diffractometer'
_diffrn_measurement_method CCD
_diffrn_radiation_monochromator graphite
_diffrn_radiation_probe x-ray
_diffrn_radiation_source 'fine-focus sealed tube'
_diffrn_radiation_type MoK\a
_diffrn_radiation_wavelength 0.71073
_diffrn_reflns_av_R_equivalents 0.1192
_diffrn_reflns_av_sigmaI/netI 0.1515
_diffrn_reflns_limit_h_max 15
_diffrn_reflns_limit_h_min -15
_diffrn_reflns_limit_k_max 19
_diffrn_reflns_limit_k_min -19
_diffrn_reflns_limit_l_max 44
_diffrn_reflns_limit_l_min -44
_diffrn_reflns_number 100861
_diffrn_reflns_reduction_process ' ?'
_diffrn_reflns_theta_full 28.50
_diffrn_reflns_theta_max 28.50
_diffrn_reflns_theta_min 0.63
_exptl_absorpt_coefficient_mu 6.952
_exptl_absorpt_correction_T_max 0.704
_exptl_absorpt_correction_T_min 0.594
_exptl_absorpt_correction_type multi-scan
_exptl_absorpt_process_details
;
R.H. Blessing, Acta Cryst. (1995), A51, 33-38
;
_exptl_crystal_density_diffrn 2.175
_exptl_crystal_density_method 'Not Measured'
_exptl_crystal_description prism
_exptl_crystal_F_000 3492
_exptl_crystal_size_max 0.115
_exptl_crystal_size_mid 0.075
_exptl_crystal_size_min 0.050
_refine_diff_density_max 2.353
_refine_diff_density_min -5.186
_refine_diff_density_rms 0.675
_refine_ls_extinction_method none
_refine_ls_goodness_of_fit_ref 1.187
_refine_ls_hydrogen_treatment constr
_refine_ls_matrix_type full
_refine_ls_number_parameters 1276
_refine_ls_number_reflns 26017
_refine_ls_number_restraints 0
_refine_ls_restrained_S_all 1.187
_refine_ls_R_factor_all 0.1377
_refine_ls_R_factor_gt 0.0767
_refine_ls_shift/su_max 0.004
_refine_ls_shift/su_mean 0.000
_refine_ls_structure_factor_coef Fsqd
_refine_ls_weighting_details 'CALC W=1/[\S^2^(FO^2^)+(0.0772P)^2^+33.6050P] WHERE P=(FO^2^+2FC^2^)/3'
_refine_ls_weighting_scheme calc
_refine_ls_wR_factor_gt 0.1897
_refine_ls_wR_factor_ref 0.2181
_reflns_number_gt 16717
_reflns_number_total 26017
_reflns_threshold_expression I>2\s(I)
_cod_data_source_file b613790c.txt
_cod_data_source_block '[W3S4Pd(H2O)9]2(pts)8+27H2O'
_cod_depositor_comments
;
The following automatic conversions were performed:
'_symmetry_cell_setting' value 'Triclinic' changed to 'triclinic'
according to '/home/saulius/struct/CIF-dictionaries/cif_core.dic'
dictionary named 'cif_core.dic' version 2.4.1 from 2010-06-29.

Automatic conversion script
Id: cif_fix_enum 1527 2010-12-29 10:47:43Z saulius 
;
_cod_database_code 7004936

loop_
_symmetry_equiv_pos_site_id
_symmetry_equiv_pos_as_xyz
1 x,y,z
2 -x,-y,-z

loop_
_atom_site_label
_atom_site_type_symbol
_atom_site_fract_x
_atom_site_fract_y
_atom_site_fract_z
_atom_site_U_iso_or_equiv
_atom_site_adp_type
_atom_site_occupancy
_atom_site_symmetry_multiplicity
_atom_site_calc_flag
_atom_site_refinement_flags
_atom_site_disorder_assembly
_atom_site_disorder_group
W1 W 0.32517(6) 0.72989(4) -0.030089(19) 0.02423(16) Uani 1 1 d . . .
W2 W 0.45302(6) 0.81515(4) 0.047197(18) 0.02328(16) Uani 1 1 d . . .
W3 W 0.57071(6) 0.79336(4) -0.016180(18) 0.02291(16) Uani 1 1 d . . .
Pd1 Pd 0.41635(11) 0.91921(8) -0.01927(4) 0.0272(3) Uani 1 1 d . . .
S1 S 0.4665(4) 0.6706(3) 0.01076(11) 0.0249(9) Uani 1 1 d . . .
S2 S 0.2743(4) 0.8446(3) 0.01528(12) 0.0291(9) Uani 1 1 d . . .
S3 S 0.4332(4) 0.8051(3) -0.07401(11) 0.0289(9) Uani 1 1 d . . .
S4 S 0.6058(4) 0.9294(3) 0.03432(11) 0.0254(9) Uani 1 1 d . . .
O1 O 0.2904(10) 0.6010(7) -0.0763(3) 0.039(3) Uani 1 1 d . . .
H1A H 0.3340 0.5884 -0.0932 0.058 Uiso 1 1 d R . .
H1B H 0.2331 0.5534 -0.0797 0.058 Uiso 1 1 d R . .
O2 O 0.1663(10) 0.7313(7) -0.0720(3) 0.035(3) Uani 1 1 d . . .
H2A H 0.1191 0.6876 -0.0904 0.052 Uiso 1 1 d R . .
H2B H 0.1320 0.7762 -0.0685 0.052 Uiso 1 1 d R . .
O3 O 0.1920(9) 0.6311(7) -0.0120(3) 0.036(3) Uani 1 1 d . . .
H3A H 0.1836 0.5783 -0.0045 0.054 Uiso 1 1 d R . .
H3B H 0.1412 0.6581 -0.0034 0.054 Uiso 1 1 d R . .
O4 O 0.4486(10) 0.9219(7) 0.0996(3) 0.034(3) Uani 1 1 d . . .
H4A H 0.5121 0.9595 0.0982 0.051 Uiso 1 1 d R . .
H4B H 0.4153 0.9507 0.1164 0.051 Uiso 1 1 d R . .
O5 O 0.3480(10) 0.7302(7) 0.0812(3) 0.034(3) Uani 1 1 d . . .
H5A H 0.3471 0.6731 0.0821 0.051 Uiso 1 1 d R . .
H5B H 0.3022 0.7473 0.0964 0.051 Uiso 1 1 d R . .
O6 O 0.5869(10) 0.7897(7) 0.0939(3) 0.031(3) Uani 1 1 d . . .
H6A H 0.6032 0.7381 0.0982 0.047 Uiso 1 1 d R . .
H6B H 0.6442 0.8338 0.1080 0.047 Uiso 1 1 d R . .
O7 O 0.6290(9) 0.6852(7) -0.0520(3) 0.033(3) Uani 1 1 d . . .
H7A H 0.5931 0.6287 -0.0624 0.049 Uiso 1 1 d R . .
H7B H 0.6887 0.6988 -0.0630 0.049 Uiso 1 1 d R . .
O8 O 0.7358(10) 0.7752(7) 0.0214(3) 0.033(3) Uani 1 1 d . . .
H8A H 0.7607 0.7255 0.0222 0.049 Uiso 1 1 d R . .
H8B H 0.7836 0.8187 0.0397 0.049 Uiso 1 1 d R . .
O9 O 0.7033(10) 0.8709(7) -0.0426(3) 0.036(3) Uani 1 1 d . . .
H9A H 0.6994 0.8994 -0.0629 0.055 Uiso 1 1 d R . .
H9B H 0.7749 0.8864 -0.0290 0.055 Uiso 1 1 d R . .
W4 W 0.92800(5) 0.33943(4) 0.555011(17) 0.01848(15) Uani 1 1 d . . .
W5 W 0.79885(5) 0.24169(4) 0.478419(17) 0.01865(15) Uani 1 1 d . . .
W6 W 1.04108(5) 0.28332(4) 0.494034(17) 0.01819(15) Uani 1 1 d . . .
Pd2 Pd 0.90627(10) 0.42553(7) 0.48455(3) 0.0213(3) Uani 1 1 d . . .
S5 S 0.7545(3) 0.3700(2) 0.51831(11) 0.0203(8) Uani 1 1 d . . .
S6 S 0.9217(3) 0.1826(2) 0.52701(11) 0.0207(8) Uani 1 1 d . . .
S7 S 0.9194(3) 0.3002(2) 0.43424(11) 0.0207(8) Uani 1 1 d . . .
S8 S 1.0976(3) 0.4302(2) 0.53863(11) 0.0205(8) Uani 1 1 d . . .
O10 O 0.9406(9) 0.4621(6) 0.6013(3) 0.024(2) Uani 1 1 d . . .
H10A H 1.0049 0.5017 0.6134 0.036 Uiso 1 1 d R . .
H10B H 0.8844 0.4905 0.6005 0.036 Uiso 1 1 d R . .
O11 O 0.8188(9) 0.2780(7) 0.5942(3) 0.030(3) Uani 1 1 d . . .
H11A H 0.8224 0.2358 0.6088 0.045 Uiso 1 1 d R . .
H11B H 0.7515 0.2913 0.5934 0.045 Uiso 1 1 d R . .
O12 O 1.0621(9) 0.3264(7) 0.6059(3) 0.028(3) Uani 1 1 d . . .
H12A H 1.1302 0.3638 0.6136 0.041 Uiso 1 1 d R . .
H12B H 1.0625 0.2815 0.6191 0.041 Uiso 1 1 d R . .
O13 O 0.7738(9) 0.1053(6) 0.4403(3) 0.025(2) Uani 1 1 d . . .
H13A H 0.7196 0.0889 0.4184 0.038 Uiso 1 1 d R . .
H13B H 0.7970 0.0567 0.4454 0.038 Uiso 1 1 d R . .
O14 O 0.6567(8) 0.2468(6) 0.4286(3) 0.022(2) Uani 1 1 d . . .
H14A H 0.6642 0.2833 0.4113 0.033 Uiso 1 1 d R . .
H14B H 0.5828 0.2283 0.4278 0.033 Uiso 1 1 d R . .
O15 O 0.6482(9) 0.1527(6) 0.4924(3) 0.027(2) Uani 1 1 d . . .
H15A H 0.6002 0.1730 0.5058 0.040 Uiso 1 1 d R . .
H15B H 0.6258 0.0933 0.4867 0.040 Uiso 1 1 d R . .
O16 O 1.0519(8) 0.1538(6) 0.4579(3) 0.022(2) Uani 1 1 d . . .
H16A H 1.0328 0.1005 0.4645 0.033 Uiso 1 1 d R . .
H16B H 1.0658 0.1451 0.4337 0.033 Uiso 1 1 d R . .
O17 O 1.1923(8) 0.2496(6) 0.5304(3) 0.020(2) Uani 1 1 d . . .
H17A H 1.2108 0.1990 0.5214 0.030 Uiso 1 1 d R . .
H17B H 1.2409 0.2754 0.5531 0.030 Uiso 1 1 d R . .
O18 O 1.1853(9) 0.3321(6) 0.4646(3) 0.027(2) Uani 1 1 d . . .
H18A H 1.1817 0.3527 0.4421 0.040 Uiso 1 1 d R . .
H18B H 1.2583 0.3385 0.4754 0.040 Uiso 1 1 d R . .
S20 S 0.7377(4) 0.4359(2) 0.35711(11) 0.0250(9) Uani 1 1 d . . .
O20 O 0.8575(9) 0.4209(7) 0.3590(3) 0.031(3) Uani 1 1 d . . .
O21 O 0.7374(9) 0.5366(6) 0.3620(3) 0.024(2) Uani 1 1 d . . .
O22 O 0.6721(9) 0.3899(7) 0.3850(3) 0.027(2) Uani 1 1 d . . .
C21 C 0.6597(12) 0.3847(9) 0.3059(5) 0.021(3) Uani 1 1 d . . .
C22 C 0.7143(17) 0.3919(11) 0.2733(5) 0.037(4) Uani 1 1 d . . .
H22 H 0.7965 0.4217 0.2788 0.045 Uiso 1 1 calc R . .
C23 C 0.6548(18) 0.3575(11) 0.2328(6) 0.045(5) Uani 1 1 d . . .
H23 H 0.6958 0.3629 0.2108 0.054 Uiso 1 1 calc R . .
C24 C 0.5346(15) 0.3151(10) 0.2246(5) 0.031(4) Uani 1 1 d . . .
C25 C 0.4794(14) 0.3063(10) 0.2571(5) 0.034(4) Uani 1 1 d . . .
H25 H 0.3982 0.2740 0.2517 0.040 Uiso 1 1 calc R . .
C26 C 0.5381(15) 0.3427(10) 0.2971(5) 0.036(4) Uani 1 1 d . . .
H26 H 0.4962 0.3395 0.3190 0.043 Uiso 1 1 calc R . .
C27 C 0.4697(17) 0.2749(14) 0.1808(5) 0.053(5) Uani 1 1 d . . .
H27A H 0.3840 0.2573 0.1798 0.079 Uiso 1 1 calc R . .
H27B H 0.4969 0.2194 0.1705 0.079 Uiso 1 1 calc R . .
H27C H 0.4856 0.3218 0.1634 0.079 Uiso 1 1 calc R . .
S30 S 0.2600(4) 0.3830(3) 0.36707(12) 0.0280(9) Uani 1 1 d . . .
O30 O 0.1830(10) 0.4050(7) 0.3957(3) 0.033(3) Uani 1 1 d . . .
O31 O 0.2939(9) 0.2965(7) 0.3731(3) 0.030(3) Uani 1 1 d . . .
O32 O 0.3608(10) 0.4593(7) 0.3693(3) 0.035(3) Uani 1 1 d . . .
C31 C 0.1707(14) 0.3621(10) 0.3170(5) 0.032(4) Uani 1 1 d . . .
C32 C 0.2214(16) 0.3784(13) 0.2836(5) 0.046(5) Uani 1 1 d . . .
H32 H 0.3038 0.4069 0.2886 0.055 Uiso 1 1 calc R . .
C33 C 0.1574(18) 0.3549(13) 0.2437(5) 0.050(5) Uani 1 1 d . . .
H33 H 0.1954 0.3672 0.2216 0.060 Uiso 1 1 calc R . .
C34 C 0.0380(15) 0.3133(11) 0.2357(5) 0.036(4) Uani 1 1 d . . .
C35 C -0.0156(15) 0.2997(12) 0.2693(6) 0.043(5) Uani 1 1 d . . .
H35 H -0.0993 0.2762 0.2645 0.052 Uiso 1 1 calc R . .
C36 C 0.0512(15) 0.3199(10) 0.3099(5) 0.034(4) Uani 1 1 d . . .
H36 H 0.0150 0.3048 0.3321 0.041 Uiso 1 1 calc R . .
C37 C -0.0405(19) 0.2851(13) 0.1915(6) 0.061(6) Uani 1 1 d . . .
H37A H -0.0243 0.2280 0.1772 0.092 Uiso 1 1 calc R . .
H37B H -0.0224 0.3358 0.1762 0.092 Uiso 1 1 calc R . .
H37C H -0.1246 0.2735 0.1932 0.092 Uiso 1 1 calc R . .
S40 S 0.5135(4) 0.5505(3) 0.11533(12) 0.0298(9) Uani 1 1 d . . .
O40 O 0.6135(10) 0.6224(7) 0.1114(3) 0.034(3) Uani 1 1 d . . .
O41 O 0.3972(10) 0.5614(7) 0.0946(3) 0.033(3) Uani 1 1 d . . .
O42 O 0.5311(10) 0.4560(7) 0.1010(4) 0.040(3) Uani 1 1 d . . .
C41 C 0.5144(15) 0.5620(10) 0.1692(5) 0.031(4) Uani 1 1 d . . .
C42 C 0.4124(17) 0.5279(14) 0.1824(6) 0.053(5) Uani 1 1 d . . .
H42 H 0.3415 0.4954 0.1630 0.063 Uiso 1 1 calc R . .
C43 C 0.4147(16) 0.5414(14) 0.2237(5) 0.045(5) Uani 1 1 d . . .
H43 H 0.3424 0.5221 0.2325 0.055 Uiso 1 1 calc R . .
C44 C 0.5163(16) 0.5816(12) 0.2533(5) 0.038(4) Uani 1 1 d . . .
C45 C 0.6200(16) 0.6102(13) 0.2392(5) 0.044(5) Uani 1 1 d . . .
H45 H 0.6923 0.6379 0.2588 0.053 Uiso 1 1 calc R . .
C46 C 0.6202(16) 0.5994(14) 0.1980(6) 0.054(5) Uani 1 1 d . . .
H46 H 0.6925 0.6173 0.1890 0.065 Uiso 1 1 calc R . .
C47 C 0.5164(17) 0.5914(12) 0.2968(5) 0.047(5) Uani 1 1 d . . .
H47A H 0.4636 0.5359 0.3018 0.071 Uiso 1 1 calc R . .
H47B H 0.4883 0.6473 0.3059 0.071 Uiso 1 1 calc R . .
H47C H 0.5974 0.5976 0.3124 0.071 Uiso 1 1 calc R . .
S50 S 0.0181(4) 0.5149(3) 0.11413(13) 0.0348(10) Uani 1 1 d . . .
O50 O 0.1231(11) 0.5771(8) 0.1073(4) 0.052(4) Uani 1 1 d . . .
O51 O -0.0931(10) 0.5305(8) 0.0916(3) 0.039(3) Uani 1 1 d . . .
O52 O 0.0210(10) 0.4162(8) 0.1057(3) 0.041(3) Uani 1 1 d . . .
C51 C 0.0166(16) 0.5420(11) 0.1676(5) 0.032(4) Uani 1 1 d . . .
C52 C -0.0904(18) 0.5258(14) 0.1810(6) 0.066(7) Uani 1 1 d . . .
H52 H -0.1638 0.5030 0.1615 0.079 Uiso 1 1 calc R . .
C53 C -0.0886(17) 0.5432(13) 0.2223(5) 0.045(5) Uani 1 1 d . . .
H53 H -0.1621 0.5315 0.2310 0.054 Uiso 1 1 calc R . .
C54 C 0.0172(16) 0.5777(10) 0.2526(5) 0.033(4) Uani 1 1 d . . .
C55 C 0.1193(17) 0.5928(14) 0.2377(6) 0.055(6) Uani 1 1 d . . .
H55 H 0.1932 0.6133 0.2570 0.067 Uiso 1 1 calc R . .
C56 C 0.1206(16) 0.5796(13) 0.1954(5) 0.050(5) Uani 1 1 d . . .
H56 H 0.1930 0.5967 0.1864 0.060 Uiso 1 1 calc R . .
C57 C 0.0123(19) 0.5942(13) 0.2974(5) 0.056(6) Uani 1 1 d . . .
H57A H 0.0810 0.6437 0.3129 0.084 Uiso 1 1 calc R . .
H57B H 0.0137 0.5363 0.3081 0.084 Uiso 1 1 calc R . .
H57C H -0.0612 0.6136 0.3007 0.084 Uiso 1 1 calc R . .
S60 S 0.7418(4) 0.0065(3) 0.16108(13) 0.0388(11) Uani 1 1 d . . .
O60 O 0.8565(12) 0.0315(12) 0.1504(4) 0.080(5) Uani 1 1 d . . .
O61 O 0.6487(11) 0.0406(7) 0.1377(3) 0.044(3) Uani 1 1 d . . .
O62 O 0.7015(12) -0.0956(8) 0.1602(3) 0.055(4) Uani 1 1 d . . .
C61 C 0.7569(14) 0.0568(10) 0.2127(5) 0.033(4) Uani 1 1 d . . .
C62 C 0.8493(14) 0.0388(10) 0.2421(5) 0.031(4) Uani 1 1 d . . .
H62 H 0.9053 0.0061 0.2335 0.037 Uiso 1 1 calc R . .
C63 C 0.8547(16) 0.0714(11) 0.2845(5) 0.040(5) Uani 1 1 d . . .
H63 H 0.9157 0.0607 0.3047 0.048 Uiso 1 1 calc R . .
C64 C 0.7732(17) 0.1184(10) 0.2971(5) 0.034(4) Uani 1 1 d . . .
C65 C 0.6878(17) 0.1366(11) 0.2673(5) 0.039(5) Uani 1 1 d . . .
H65 H 0.6342 0.1720 0.2757 0.047 Uiso 1 1 calc R . .
C66 C 0.6785(14) 0.1053(11) 0.2261(5) 0.032(4) Uani 1 1 d . . .
H66 H 0.6169 0.1171 0.2065 0.038 Uiso 1 1 calc R . .
C67 C 0.7813(18) 0.1524(13) 0.3427(5) 0.051(5) Uani 1 1 d . . .
H67A H 0.7533 0.2103 0.3464 0.077 Uiso 1 1 calc R . .
H67B H 0.8642 0.1644 0.3575 0.077 Uiso 1 1 calc R . .
H67C H 0.7318 0.1044 0.3535 0.077 Uiso 1 1 calc R . .
S70 S 1.0453(4) 0.8773(3) 0.34607(12) 0.0278(9) Uani 1 1 d . . .
O70 O 1.0471(10) 0.9788(7) 0.3573(3) 0.038(3) Uani 1 1 d . . .
O71 O 1.1604(10) 0.8585(7) 0.3601(3) 0.034(3) Uani 1 1 d . . .
O72 O 0.9482(10) 0.8200(7) 0.3597(3) 0.035(3) Uani 1 1 d . . .
C71 C 1.0140(15) 0.8488(11) 0.2927(5) 0.036(2) Uani 1 1 d . . .
C72 C 1.1059(16) 0.8592(11) 0.2692(5) 0.036(2) Uani 1 1 d . . .
H72 H 1.1869 0.8811 0.2832 0.043 Uiso 1 1 calc R . .
C73 C 1.0780(16) 0.8381(13) 0.2272(5) 0.042(5) Uani 1 1 d . . .
H73 H 1.1398 0.8446 0.2121 0.050 Uiso 1 1 calc R . .
C74 C 0.9583(18) 0.8066(11) 0.2054(5) 0.039(5) Uani 1 1 d . . .
C75 C 0.8754(16) 0.7992(12) 0.2281(6) 0.048(5) Uani 1 1 d . . .
H75 H 0.7945 0.7781 0.2140 0.058 Uiso 1 1 calc R . .
C76 C 0.8986(15) 0.8195(10) 0.2697(5) 0.036(2) Uani 1 1 d . . .
H76 H 0.8342 0.8135 0.2836 0.043 Uiso 1 1 calc R . .
C77 C 0.9294(17) 0.7786(13) 0.1589(5) 0.049(5) Uani 1 1 d . . .
H77A H 0.8850 0.8209 0.1469 0.073 Uiso 1 1 calc R . .
H77B H 0.8811 0.7142 0.1508 0.073 Uiso 1 1 calc R . .
H77C H 1.0034 0.7825 0.1488 0.073 Uiso 1 1 calc R . .
S80 S 0.5619(4) 0.8748(3) 0.37630(13) 0.0303(10) Uani 1 1 d . . .
O80 O 0.6744(9) 0.8477(7) 0.3863(3) 0.034(3) Uani 1 1 d . . .
O81 O 0.5739(9) 0.9749(7) 0.3922(3) 0.035(3) Uani 1 1 d . . .
O82 O 0.4680(9) 0.8158(7) 0.3895(3) 0.034(3) Uani 1 1 d . . .
C81 C 0.5239(14) 0.8560(9) 0.3228(5) 0.025(4) Uani 1 1 d . . .
C82 C 0.6059(17) 0.8800(12) 0.2996(5) 0.044(5) Uani 1 1 d . . .
H82 H 0.6858 0.9081 0.3135 0.053 Uiso 1 1 calc R . .
C83 C 0.5786(18) 0.8654(12) 0.2570(6) 0.049(5) Uani 1 1 d . . .
H83 H 0.6387 0.8862 0.2426 0.058 Uiso 1 1 calc R . .
C84 C 0.4645(19) 0.8209(12) 0.2349(6) 0.046(5) Uani 1 1 d . . .
C85 C 0.3835(17) 0.7936(13) 0.2575(6) 0.047(5) Uani 1 1 d . . .
H85 H 0.3062 0.7588 0.2433 0.057 Uiso 1 1 calc R . .
C86 C 0.4083(14) 0.8142(10) 0.3007(5) 0.030(4) Uani 1 1 d . . .
H86 H 0.3461 0.7997 0.3151 0.036 Uiso 1 1 calc R . .
C87 C 0.432(2) 0.7994(15) 0.1879(5) 0.065(6) Uani 1 1 d . . .
H87A H 0.3572 0.8178 0.1785 0.097 Uiso 1 1 calc R . .
H87B H 0.4210 0.7321 0.1780 0.097 Uiso 1 1 calc R . .
H87C H 0.4951 0.8344 0.1768 0.097 Uiso 1 1 calc R . .
S90 S 0.1964(4) 0.0339(3) 0.12341(12) 0.0316(10) Uani 1 1 d . . .
O90 O 0.1179(10) -0.0614(8) 0.1086(3) 0.041(3) Uani 1 1 d . . .
O91 O 0.3072(10) 0.0412(7) 0.1085(3) 0.034(3) Uani 1 1 d . . .
O92 O 0.1320(9) 0.1041(8) 0.1120(3) 0.038(3) Uani 1 1 d . . .
C91 C 0.2350(14) 0.0510(10) 0.1768(5) 0.027(4) Uani 1 1 d . . .
C92 C 0.1625(15) 0.0865(11) 0.1999(5) 0.035(4) Uani 1 1 d . . .
H92 H 0.0924 0.1020 0.1868 0.042 Uiso 1 1 calc R . .
C93 C 0.1948(18) 0.0997(11) 0.2446(5) 0.044(5) Uani 1 1 d . . .
H93 H 0.1464 0.1258 0.2608 0.052 Uiso 1 1 calc R . .
C94 C 0.2957(16) 0.0747(12) 0.2642(5) 0.038(4) Uani 1 1 d . . .
C95 C 0.3619(17) 0.0383(11) 0.2395(5) 0.040(5) Uani 1 1 d . . .
H95 H 0.4309 0.0210 0.2524 0.049 Uiso 1 1 calc R . .
C96 C 0.3362(17) 0.0252(12) 0.1976(5) 0.042(5) Uani 1 1 d . . .
H96 H 0.3860 -0.0013 0.1821 0.051 Uiso 1 1 calc R . .
C97 C 0.3289(17) 0.0902(14) 0.3113(5) 0.056(5) Uani 1 1 d . . .
H97A H 0.3368 0.1564 0.3229 0.083 Uiso 1 1 calc R . .
H97B H 0.4046 0.0730 0.3198 0.083 Uiso 1 1 calc R . .
H97C H 0.2665 0.0513 0.3215 0.083 Uiso 1 1 calc R . .
O1W O 0.5351(9) 0.4624(7) 0.4400(3) 0.034(3) Uani 1 1 d . . .
O2W O 0.4158(9) 0.3720(7) 0.5008(3) 0.032(3) Uani 1 1 d . . .
O3W O 0.4757(9) 0.2051(7) 0.5266(3) 0.030(3) Uani 1 1 d . . .
O4W O 0.4280(9) 0.2081(7) 0.4271(3) 0.033(3) Uani 1 1 d . . .
O5W O 0.6412(9) 0.6656(7) 0.4067(3) 0.034(3) Uani 1 1 d . . .
O6W O 0.3458(10) 0.0175(7) 0.4900(3) 0.033(3) Uani 1 1 d . . .
O7W O 0.1415(9) 0.0609(7) 0.5115(3) 0.035(3) Uani 1 1 d . . .
O8W O 0.8826(11) 0.9801(7) 0.4114(4) 0.043(3) Uani 1 1 d . . .
O9W O 0.3134(10) 0.6380(8) 0.3660(4) 0.041(3) Uani 1 1 d . . .
O10W O 0.3512(10) 0.0092(8) 0.4080(3) 0.036(3) Uani 1 1 d . . .
O11W O 0.7438(11) 0.6146(8) 0.0483(4) 0.049(3) Uani 1 1 d . . .
O12W O 0.8810(12) 0.9028(9) 0.0810(4) 0.061(4) Uani 1 1 d . . .
O13W O 0.1200(12) 0.1578(8) 0.3899(4) 0.068(5) Uani 1 1 d . . .
O14W O 0.2064(12) 0.4899(9) 0.0268(4) 0.074(5) Uani 1 1 d . . .
O15W O 0.9025(12) 0.1164(9) 0.0856(4) 0.061(4) Uani 1 1 d . . .
O16W O 0.0069(12) 0.3350(9) 0.0007(5) 0.073(5) Uani 1 1 d . . .
O17W O 0.8844(12) 0.9878(10) 0.0080(5) 0.073(5) Uani 1 1 d . . .
O18W O 0.1968(13) 0.2926(10) 0.0940(5) 0.072(5) Uani 1 1 d . . .
O19W O 0.126(2) 0.7466(15) 0.0818(8) 0.036(9) Uani 0.51(4) 1 d P . .
O20W O 0.188(2) 0.7787(18) 0.1154(11) 0.057(11) Uani 0.49(4) 1 d P . .

loop_
_atom_site_aniso_label
_atom_site_aniso_U_11
_atom_site_aniso_U_22
_atom_site_aniso_U_33
_atom_site_aniso_U_23
_atom_site_aniso_U_13
_atom_site_aniso_U_12
W1 0.0226(4) 0.0228(3) 0.0252(3) 0.0021(3) 0.0036(3) 0.0036(3)
W2 0.0260(4) 0.0217(3) 0.0216(3) 0.0036(2) 0.0053(3) 0.0045(3)
W3 0.0226(4) 0.0223(3) 0.0229(3) 0.0038(2) 0.0053(3) 0.0029(3)
Pd1 0.0296(8) 0.0221(6) 0.0284(6) 0.0050(5) 0.0041(5) 0.0044(5)
S1 0.027(2) 0.0214(19) 0.0250(19) 0.0038(15) 0.0059(17) 0.0029(17)
S2 0.032(3) 0.028(2) 0.028(2) 0.0026(17) 0.0090(18) 0.0100(18)
S3 0.031(2) 0.032(2) 0.0216(19) 0.0064(16) 0.0030(17) 0.0047(18)
S4 0.028(2) 0.023(2) 0.0214(19) 0.0027(15) 0.0055(17) -0.0007(17)
O1 0.038(8) 0.030(6) 0.041(7) -0.014(5) 0.007(6) 0.007(5)
O2 0.037(7) 0.037(6) 0.031(6) 0.000(5) 0.005(5) 0.017(5)
O3 0.027(7) 0.030(6) 0.047(7) 0.006(5) 0.007(6) -0.001(5)
O4 0.048(8) 0.026(6) 0.026(6) -0.005(5) 0.017(5) 0.005(5)
O5 0.043(8) 0.036(6) 0.026(6) 0.007(5) 0.016(5) 0.006(5)
O6 0.043(7) 0.021(5) 0.028(6) -0.001(4) 0.008(5) 0.007(5)
O7 0.025(7) 0.033(6) 0.041(7) 0.002(5) 0.011(5) 0.009(5)
O8 0.044(8) 0.034(6) 0.022(5) 0.004(5) 0.006(5) 0.012(5)
O9 0.036(7) 0.042(7) 0.031(6) 0.015(5) 0.010(5) 0.000(5)
W4 0.0188(3) 0.0171(3) 0.0194(3) 0.0033(2) 0.0041(2) 0.0040(2)
W5 0.0166(3) 0.0167(3) 0.0218(3) 0.0031(2) 0.0031(2) 0.0032(2)
W6 0.0165(3) 0.0167(3) 0.0211(3) 0.0029(2) 0.0038(2) 0.0037(2)
Pd2 0.0209(7) 0.0178(6) 0.0248(6) 0.0049(5) 0.0037(5) 0.0039(5)
S5 0.020(2) 0.0191(18) 0.0227(18) 0.0033(14) 0.0058(16) 0.0065(15)
S6 0.025(2) 0.0146(17) 0.0217(18) 0.0038(14) 0.0009(16) 0.0059(15)
S7 0.019(2) 0.0221(19) 0.0189(18) 0.0029(14) 0.0019(15) 0.0034(16)
S8 0.017(2) 0.0178(18) 0.0257(19) 0.0055(15) 0.0040(16) 0.0003(15)
O10 0.016(6) 0.018(5) 0.039(6) 0.007(4) 0.007(5) 0.006(4)
O11 0.035(7) 0.026(6) 0.036(6) 0.022(5) 0.010(5) 0.011(5)
O12 0.028(6) 0.026(6) 0.025(5) 0.017(4) -0.005(5) -0.003(5)
O13 0.020(6) 0.026(6) 0.027(6) 0.008(4) -0.002(5) 0.005(5)
O14 0.011(5) 0.030(6) 0.028(5) 0.010(4) 0.000(4) 0.008(4)
O15 0.020(6) 0.018(5) 0.042(6) 0.001(5) 0.014(5) -0.001(4)
O16 0.023(6) 0.014(5) 0.027(5) -0.003(4) 0.008(5) -0.001(4)
O17 0.015(6) 0.027(5) 0.022(5) 0.001(4) 0.002(4) 0.015(4)
O18 0.022(6) 0.033(6) 0.022(5) 0.005(4) 0.004(5) 0.000(5)
S20 0.030(2) 0.0208(19) 0.0228(19) 0.0021(15) 0.0029(17) 0.0050(17)
O20 0.023(7) 0.034(6) 0.031(6) -0.003(5) 0.002(5) 0.003(5)
O21 0.024(6) 0.017(5) 0.029(6) 0.001(4) 0.003(5) 0.006(4)
O22 0.023(6) 0.033(6) 0.022(5) 0.008(4) -0.005(5) 0.009(5)
C21 0.009(8) 0.017(7) 0.035(9) 0.001(6) 0.001(7) 0.006(6)
C22 0.042(12) 0.041(10) 0.031(9) 0.004(8) 0.016(9) 0.012(9)
C23 0.057(14) 0.028(9) 0.045(11) 0.002(8) 0.005(10) 0.011(9)
C24 0.035(11) 0.027(9) 0.026(8) -0.003(7) -0.005(8) 0.011(8)
C25 0.018(9) 0.025(9) 0.050(11) 0.001(8) -0.007(8) 0.004(7)
C26 0.035(11) 0.029(9) 0.034(9) 0.003(7) -0.005(8) 0.001(8)
C27 0.052(14) 0.074(14) 0.024(9) 0.011(9) 0.003(9) -0.002(11)
S30 0.031(2) 0.027(2) 0.030(2) 0.0075(17) 0.0097(18) 0.0115(18)
O30 0.041(7) 0.037(6) 0.030(6) 0.011(5) 0.017(5) 0.018(5)
O31 0.026(6) 0.024(6) 0.041(6) 0.010(5) 0.002(5) 0.008(5)
O32 0.038(7) 0.024(6) 0.039(6) 0.007(5) 0.000(6) 0.006(5)
C31 0.020(9) 0.017(8) 0.054(11) 0.012(7) -0.006(8) -0.001(7)
C32 0.024(10) 0.065(13) 0.037(10) 0.000(9) 0.015(8) -0.014(9)
C33 0.060(15) 0.061(13) 0.028(10) 0.008(9) 0.012(10) 0.011(11)
C34 0.027(10) 0.038(10) 0.039(10) 0.006(8) -0.008(8) 0.012(8)
C35 0.015(9) 0.048(11) 0.062(13) 0.013(10) -0.009(9) 0.009(8)
C36 0.027(10) 0.030(9) 0.045(10) 0.005(8) 0.010(8) 0.004(8)
C37 0.076(17) 0.048(12) 0.057(13) 0.007(10) 0.014(12) 0.010(11)
S40 0.030(3) 0.027(2) 0.033(2) 0.0038(17) 0.0109(19) 0.0052(18)
O40 0.034(7) 0.019(5) 0.051(7) 0.007(5) 0.015(6) 0.009(5)
O41 0.031(7) 0.027(6) 0.039(6) 0.011(5) 0.003(5) 0.003(5)
O42 0.029(7) 0.027(6) 0.058(8) -0.009(5) 0.006(6) 0.004(5)
C41 0.029(10) 0.022(8) 0.039(9) 0.008(7) 0.006(8) 0.002(7)
C42 0.034(12) 0.065(13) 0.053(12) 0.006(10) 0.002(10) 0.005(10)
C43 0.028(11) 0.083(14) 0.022(9) 0.016(9) 0.003(8) 0.003(10)
C44 0.041(12) 0.041(10) 0.034(10) 0.005(8) 0.006(9) 0.021(9)
C45 0.027(11) 0.066(13) 0.034(10) 0.003(9) -0.004(8) 0.011(9)
C46 0.016(10) 0.068(14) 0.066(14) 0.002(11) -0.001(10) -0.001(9)
C47 0.054(14) 0.050(11) 0.043(11) 0.015(9) 0.024(10) 0.006(10)
S50 0.030(3) 0.037(2) 0.035(2) 0.0084(19) 0.006(2) 0.001(2)
O50 0.033(8) 0.053(8) 0.069(9) 0.010(7) 0.021(7) -0.002(6)
O51 0.024(7) 0.042(7) 0.047(7) 0.009(6) -0.005(6) 0.005(5)
O52 0.027(7) 0.045(7) 0.043(7) -0.001(6) 0.007(6) 0.000(6)
C51 0.039(11) 0.027(9) 0.031(9) 0.003(7) 0.003(8) 0.013(8)
C52 0.040(13) 0.074(15) 0.062(14) 0.009(12) 0.003(11) -0.027(11)
C53 0.036(12) 0.070(13) 0.025(9) 0.011(9) 0.005(8) 0.004(10)
C54 0.041(12) 0.020(8) 0.040(10) 0.006(7) 0.002(9) 0.013(8)
C55 0.029(12) 0.071(14) 0.045(12) -0.009(10) -0.008(9) -0.010(10)
C56 0.022(11) 0.071(13) 0.042(11) -0.009(10) 0.007(9) -0.007(9)
C57 0.075(16) 0.055(12) 0.037(11) 0.024(9) 0.001(10) 0.013(11)
S60 0.036(3) 0.046(3) 0.027(2) -0.0040(19) 0.005(2) 0.004(2)
O60 0.040(9) 0.138(14) 0.030(7) -0.014(8) 0.005(7) -0.025(9)
O61 0.061(9) 0.031(6) 0.029(6) 0.005(5) -0.010(6) 0.000(6)
O62 0.076(10) 0.033(7) 0.035(7) -0.004(5) -0.023(7) 0.002(7)
C61 0.023(10) 0.023(8) 0.042(10) -0.005(7) 0.001(8) -0.002(7)
C62 0.018(9) 0.028(9) 0.040(10) -0.002(7) -0.006(7) 0.006(7)
C63 0.047(12) 0.033(10) 0.034(10) 0.016(8) -0.006(9) 0.003(9)
C64 0.055(13) 0.020(8) 0.026(9) -0.001(7) 0.010(9) 0.003(8)
C65 0.054(13) 0.029(9) 0.033(10) -0.007(7) 0.022(9) 0.003(9)
C66 0.022(9) 0.043(10) 0.035(9) 0.010(8) 0.008(8) 0.015(8)
C67 0.067(15) 0.050(12) 0.035(10) 0.003(9) 0.022(10) 0.004(10)
S70 0.027(2) 0.022(2) 0.035(2) 0.0066(17) 0.0052(18) 0.0065(17)
O70 0.044(8) 0.022(6) 0.045(7) -0.001(5) 0.017(6) 0.000(5)
O71 0.026(7) 0.038(6) 0.038(6) 0.013(5) 0.000(5) 0.007(5)
O72 0.040(7) 0.027(6) 0.046(7) 0.020(5) 0.015(6) 0.011(5)
C71 0.031(6) 0.027(5) 0.053(7) 0.014(5) 0.007(5) 0.010(5)
C72 0.031(6) 0.027(5) 0.053(7) 0.014(5) 0.007(5) 0.010(5)
C73 0.023(10) 0.067(13) 0.038(10) 0.007(9) 0.006(8) 0.017(9)
C74 0.059(14) 0.039(10) 0.041(10) 0.022(8) 0.033(10) 0.029(9)
C75 0.029(11) 0.040(11) 0.062(13) 0.016(9) -0.009(10) -0.013(9)
C76 0.031(6) 0.027(5) 0.053(7) 0.014(5) 0.007(5) 0.010(5)
C77 0.040(12) 0.065(13) 0.036(10) 0.008(9) -0.003(9) 0.012(10)
S80 0.028(2) 0.023(2) 0.038(2) 0.0052(17) 0.0081(19) 0.0024(18)
O80 0.025(7) 0.025(6) 0.052(7) 0.012(5) 0.003(6) 0.008(5)
O81 0.025(7) 0.029(6) 0.042(7) -0.005(5) -0.003(5) 0.003(5)
O82 0.014(6) 0.042(7) 0.040(6) 0.009(5) 0.007(5) -0.007(5)
C81 0.023(9) 0.016(7) 0.043(9) 0.001(7) 0.016(8) 0.013(7)
C82 0.038(12) 0.046(11) 0.043(11) -0.010(9) 0.015(9) 0.007(9)
C83 0.053(14) 0.043(11) 0.054(12) 0.007(9) 0.030(11) 0.005(10)
C84 0.071(15) 0.035(10) 0.044(11) 0.003(8) 0.042(11) 0.015(10)
C85 0.033(12) 0.059(13) 0.047(12) 0.000(10) 0.007(9) 0.014(9)
C86 0.013(9) 0.035(9) 0.042(10) 0.008(8) 0.003(7) 0.003(7)
C87 0.084(18) 0.084(16) 0.039(11) 0.026(11) 0.030(12) 0.027(13)
S90 0.023(2) 0.042(2) 0.029(2) 0.0079(18) 0.0064(18) 0.0053(19)
O90 0.035(7) 0.042(7) 0.037(7) -0.003(5) 0.008(6) -0.001(6)
O91 0.034(7) 0.033(6) 0.039(6) 0.012(5) 0.010(6) 0.009(5)
O92 0.020(7) 0.055(8) 0.042(7) 0.017(6) 0.007(5) 0.011(6)
C91 0.028(10) 0.028(8) 0.032(9) 0.009(7) 0.020(8) 0.011(7)
C92 0.031(10) 0.035(10) 0.046(10) 0.011(8) 0.014(8) 0.013(8)
C93 0.072(15) 0.033(10) 0.037(10) 0.009(8) 0.027(10) 0.021(10)
C94 0.036(11) 0.038(10) 0.041(10) 0.014(8) 0.006(9) 0.006(9)
C95 0.061(13) 0.031(9) 0.031(9) 0.019(7) 0.000(9) 0.011(9)
C96 0.045(12) 0.041(10) 0.037(10) 0.001(8) 0.012(9) 0.002(9)
C97 0.043(13) 0.073(14) 0.045(12) 0.005(10) 0.003(10) 0.013(11)
O1W 0.027(7) 0.035(6) 0.040(7) 0.005(5) 0.004(5) 0.008(5)
O2W 0.029(7) 0.034(6) 0.031(6) 0.006(5) 0.005(5) 0.005(5)
O3W 0.027(7) 0.025(6) 0.040(6) 0.000(5) 0.014(5) 0.008(5)
O4W 0.016(6) 0.045(7) 0.039(6) 0.016(5) 0.004(5) 0.009(5)
O5W 0.023(7) 0.043(7) 0.031(6) 0.001(5) 0.000(5) 0.009(5)
O6W 0.034(7) 0.024(6) 0.047(7) 0.012(5) 0.016(6) 0.013(5)
O7W 0.028(7) 0.025(6) 0.051(7) 0.002(5) -0.001(6) 0.015(5)
O8W 0.046(8) 0.033(7) 0.053(8) 0.009(6) 0.015(6) 0.012(6)
O9W 0.026(7) 0.043(7) 0.058(8) 0.014(6) 0.020(6) 0.006(5)
O10W 0.033(7) 0.046(7) 0.034(6) 0.012(5) 0.011(5) 0.017(6)
O11W 0.059(9) 0.033(7) 0.066(9) 0.020(6) 0.021(7) 0.023(6)
O12W 0.060(10) 0.055(8) 0.048(8) -0.016(7) -0.015(7) 0.007(7)
O13W 0.077(11) 0.044(8) 0.061(9) -0.029(6) 0.045(8) -0.035(7)
O14W 0.058(10) 0.050(8) 0.088(11) 0.033(8) -0.048(8) -0.005(7)
O15W 0.050(9) 0.046(8) 0.081(10) 0.022(7) -0.012(8) 0.012(7)
O16W 0.038(9) 0.048(8) 0.143(15) 0.009(9) 0.048(9) 0.018(7)
O17W 0.037(9) 0.088(11) 0.075(10) -0.005(8) 0.007(8) -0.006(8)
O18W 0.057(10) 0.075(10) 0.113(13) 0.042(9) 0.053(10) 0.035(8)
O19W 0.041(18) 0.021(13) 0.06(2) 0.009(12) 0.027(15) 0.022(11)
O20W 0.030(17) 0.044(16) 0.08(3) -0.013(15) 0.001(16) -0.013(13)

loop_
_atom_type_symbol
_atom_type_description
_atom_type_scat_dispersion_real
_atom_type_scat_dispersion_imag
_atom_type_scat_source
W W -0.8490 6.8722 'International Tables Vol C Tables 4.2.6.8 and 6.1.1.4'
S S 0.1246 0.1234 'International Tables Vol C Tables 4.2.6.8 and 6.1.1.4'
Pd Pd -0.9988 1.0072 'International Tables Vol C Tables 4.2.6.8 and 6.1.1.4'
O O 0.0106 0.0060 'International Tables Vol C Tables 4.2.6.8 and 6.1.1.4'
H H 0.0000 0.0000 'International Tables Vol C Tables 4.2.6.8 and 6.1.1.4'
C C 0.0033 0.0016 'International Tables Vol C Tables 4.2.6.8 and 6.1.1.4'

loop_
_geom_angle_atom_site_label_1
_geom_angle_atom_site_label_2
_geom_angle_atom_site_label_3
_geom_angle
_geom_angle_site_symmetry_1
_geom_angle_site_symmetry_3
_geom_angle_publ_flag
O2 W1 O3 77.3(4) . . ?
O2 W1 O1 75.4(4) . . ?
O3 W1 O1 74.7(4) . . ?
O2 W1 S2 85.9(3) . . ?
O3 W1 S2 85.8(3) . . ?
O1 W1 S2 155.4(3) . . ?
O2 W1 S1 159.2(3) . . ?
O3 W1 S1 86.6(3) . . ?
O1 W1 S1 87.9(3) . . ?
S2 W1 S1 106.15(14) . . ?
O2 W1 S3 87.8(3) . . ?
O3 W1 S3 158.7(3) . . ?
O1 W1 S3 87.0(3) . . ?
S2 W1 S3 108.44(14) . . ?
S1 W1 S3 103.75(14) . . ?
O2 W1 W2 140.0(3) . . ?
O3 W1 W2 97.9(3) . . ?
O1 W1 W2 142.4(3) . . ?
S2 W1 W2 54.16(10) . . ?
S1 W1 W2 54.62(9) . . ?
S3 W1 W2 103.23(10) . . ?
O2 W1 Pd1 94.3(3) . . ?
O3 W1 Pd1 140.6(3) . . ?
O1 W1 Pd1 140.9(3) . . ?
S2 W1 Pd1 54.98(10) . . ?
S1 W1 Pd1 106.47(9) . . ?
S3 W1 Pd1 54.64(10) . . ?
W2 W1 Pd1 64.17(3) . . ?
O2 W1 W3 141.1(3) . . ?
O3 W1 W3 140.6(3) . . ?
O1 W1 W3 102.8(3) . . ?
S2 W1 W3 101.77(11) . . ?
S1 W1 W3 54.14(9) . . ?
S3 W1 W3 53.50(10) . . ?
W2 W1 W3 59.64(2) . . ?
Pd1 W1 W3 62.20(3) . . ?
O6 W2 O5 77.6(4) . . ?
O6 W2 O4 80.0(4) . . ?
O5 W2 O4 79.2(4) . . ?
O6 W2 S2 160.3(3) . . ?
O5 W2 S2 86.4(3) . . ?
O4 W2 S2 85.8(3) . . ?
O6 W2 S4 86.4(3) . . ?
O5 W2 S4 159.6(3) . . ?
O4 W2 S4 85.6(3) . . ?
S2 W2 S4 106.21(14) . . ?
O6 W2 S1 83.6(3) . . ?
O5 W2 S1 84.7(3) . . ?
O4 W2 S1 159.1(3) . . ?
S2 W2 S1 106.56(14) . . ?
S4 W2 S1 106.22(13) . . ?
O6 W2 W1 138.2(3) . . ?
O5 W2 W1 96.9(3) . . ?
O4 W2 W1 140.4(3) . . ?
S2 W2 W1 54.63(9) . . ?
S4 W2 W1 103.47(9) . . ?
S1 W2 W1 54.57(10) . . ?
O6 W2 W3 96.3(3) . . ?
O5 W2 W3 139.4(3) . . ?
O4 W2 W3 139.9(3) . . ?
S2 W2 W3 103.33(10) . . ?
S4 W2 W3 54.28(9) . . ?
S1 W2 W3 54.73(9) . . ?
W1 W2 W3 61.11(2) . . ?
O6 W2 Pd1 143.3(3) . . ?
O5 W2 Pd1 138.7(3) . . ?
O4 W2 Pd1 99.4(3) . . ?
S2 W2 Pd1 52.56(10) . . ?
S4 W2 Pd1 57.16(10) . . ?
S1 W2 Pd1 101.52(10) . . ?
W1 W2 Pd1 58.17(3) . . ?
W3 W2 Pd1 60.62(3) . . ?
O9 W3 O7 76.9(4) . . ?
O9 W3 O8 78.5(4) . . ?
O7 W3 O8 72.6(4) . . ?
O9 W3 S3 86.2(3) . . ?
O7 W3 S3 91.7(3) . . ?
O8 W3 S3 160.0(3) . . ?
O9 W3 S4 86.3(3) . . ?
O7 W3 S4 152.5(3) . . ?
O8 W3 S4 82.9(3) . . ?
S3 W3 S4 108.93(14) . . ?
O9 W3 S1 160.1(3) . . ?
O7 W3 S1 85.6(3) . . ?
O8 W3 S1 87.5(3) . . ?
S3 W3 S1 103.88(14) . . ?
S4 W3 S1 106.02(13) . . ?
O9 W3 W2 140.7(3) . . ?
O7 W3 W2 139.4(3) . . ?
O8 W3 W2 96.6(3) . . ?
S3 W3 W2 103.35(11) . . ?
S4 W3 W2 54.46(9) . . ?
S1 W3 W2 54.35(9) . . ?
O9 W3 W1 140.0(3) . . ?
O7 W3 W1 104.8(3) . . ?
O8 W3 W1 140.9(3) . . ?
S3 W3 W1 54.06(10) . . ?
S4 W3 W1 102.08(10) . . ?
S1 W3 W1 53.71(10) . . ?
W2 W3 W1 59.24(2) . . ?
O9 W3 Pd1 97.0(3) . . ?
O7 W3 Pd1 144.8(3) . . ?
O8 W3 Pd1 141.0(3) . . ?
S3 W3 Pd1 53.10(10) . . ?
S4 W3 Pd1 58.08(11) . . ?
S1 W3 Pd1 102.79(10) . . ?
W2 W3 Pd1 62.59(3) . . ?
W1 W3 Pd1 58.28(3) . . ?
S3 Pd1 S2 107.33(14) . . ?
S3 Pd1 S4 118.03(14) . 2_675 ?
S2 Pd1 S4 115.65(15) . 2_675 ?
S3 Pd1 S4 101.45(14) . . ?
S2 Pd1 S4 98.73(14) . . ?
S4 Pd1 S4 113.09(11) 2_675 . ?
S3 Pd1 W1 54.42(10) . . ?
S2 Pd1 W1 54.07(9) . . ?
S4 Pd1 W1 149.12(11) 2_675 . ?
S4 Pd1 W1 97.68(9) . . ?
S3 Pd1 Pd1 126.80(12) . 2_675 ?
S2 Pd1 Pd1 121.53(11) . 2_675 ?
S4 Pd1 Pd1 58.91(10) 2_675 2_675 ?
S4 Pd1 Pd1 54.18(9) . 2_675 ?
W1 Pd1 Pd1 151.77(8) . 2_675 ?
S3 Pd1 W3 52.36(10) . . ?
S2 Pd1 W3 99.02(11) . . ?
S4 Pd1 W3 144.60(11) 2_675 . ?
S4 Pd1 W3 51.05(9) . . ?
W1 Pd1 W3 59.52(3) . . ?
Pd1 Pd1 W3 97.66(6) 2_675 . ?
S3 Pd1 W2 97.99(10) . . ?
S2 Pd1 W2 51.30(11) . . ?
S4 Pd1 W2 143.70(10) 2_675 . ?
S4 Pd1 W2 50.50(8) . . ?
W1 Pd1 W2 57.66(3) . . ?
Pd1 Pd1 W2 96.79(6) 2_675 . ?
W3 Pd1 W2 56.79(3) . . ?
W1 S1 W2 70.80(11) . . ?
W1 S1 W3 72.15(11) . . ?
W2 S1 W3 70.92(10) . . ?
W2 S2 W1 71.20(12) . . ?
W2 S2 Pd1 76.14(13) . . ?
W1 S2 Pd1 70.95(12) . . ?
W3 S3 W1 72.43(11) . . ?
W3 S3 Pd1 74.54(11) . . ?
W1 S3 Pd1 70.94(11) . . ?
W3 S4 W2 71.27(10) . . ?
W3 S4 Pd1 124.21(16) . 2_675 ?
W2 S4 Pd1 124.62(18) . 2_675 ?
W3 S4 Pd1 70.87(10) . . ?
W2 S4 Pd1 72.34(11) . . ?
Pd1 S4 Pd1 66.91(11) 2_675 . ?
O11 W4 O12 78.7(4) . . ?
O11 W4 O10 79.6(4) . . ?
O12 W4 O10 77.0(4) . . ?
O11 W4 S5 86.9(3) . . ?
O12 W4 S5 160.9(3) . . ?
O10 W4 S5 88.1(3) . . ?
O11 W4 S6 84.3(3) . . ?
O12 W4 S6 86.5(3) . . ?
O10 W4 S6 158.8(3) . . ?
S5 W4 S6 104.74(13) . . ?
O11 W4 S8 156.9(3) . . ?
O12 W4 S8 81.0(3) . . ?
O10 W4 S8 85.0(3) . . ?
S5 W4 S8 109.91(13) . . ?
S6 W4 S8 105.60(13) . . ?
O11 W4 W6 138.9(3) . . ?
O12 W4 W6 95.6(3) . . ?
O10 W4 W6 139.3(2) . . ?
S5 W4 W6 103.49(9) . . ?
S6 W4 W6 54.69(9) . . ?
S8 W4 W6 54.25(9) . . ?
O11 W4 W5 99.9(3) . . ?
O12 W4 W5 140.5(3) . . ?
O10 W4 W5 142.2(3) . . ?
S5 W4 W5 54.28(9) . . ?
S6 W4 W5 54.36(9) . . ?
S8 W4 W5 102.77(9) . . ?
W6 W4 W5 59.40(2) . . ?
O11 W4 Pd2 139.7(3) . . ?
O12 W4 Pd2 140.4(3) . . ?
O10 W4 Pd2 97.7(2) . . ?
S5 W4 Pd2 52.83(9) . . ?
S6 W4 Pd2 103.44(9) . . ?
S8 W4 Pd2 59.32(9) . . ?
W6 W4 Pd2 62.71(3) . . ?
W5 W4 Pd2 58.29(3) . . ?
O15 W5 O14 78.2(4) . . ?
O15 W5 O13 73.5(4) . . ?
O14 W5 O13 79.6(4) . . ?
O15 W5 S7 154.6(3) . . ?
O14 W5 S7 82.8(3) . . ?
O13 W5 S7 86.6(3) . . ?
O15 W5 S5 88.2(3) . . ?
O14 W5 S5 88.5(3) . . ?
O13 W5 S5 159.9(3) . . ?
S7 W5 S5 108.08(12) . . ?
O15 W5 S6 87.8(3) . . ?
O14 W5 S6 160.8(3) . . ?
O13 W5 S6 83.9(3) . . ?
S7 W5 S6 106.12(13) . . ?
S5 W5 S6 104.21(13) . . ?
O15 W5 W6 142.4(3) . . ?
O14 W5 W6 136.5(3) . . ?
O13 W5 W6 96.1(3) . . ?
S7 W5 W6 53.78(9) . . ?
S5 W5 W6 103.65(9) . . ?
S6 W5 W6 54.85(9) . . ?
O15 W5 Pd2 142.0(3) . . ?
O14 W5 Pd2 92.4(2) . . ?
O13 W5 Pd2 141.5(3) . . ?
S7 W5 Pd2 54.88(9) . . ?
S5 W5 Pd2 54.41(9) . . ?
S6 W5 Pd2 106.62(9) . . ?
W6 W5 Pd2 64.35(3) . . ?
O15 W5 W4 103.8(3) . . ?
O14 W5 W4 142.0(2) . . ?
O13 W5 W4 138.0(3) . . ?
S7 W5 W4 101.58(9) . . ?
S5 W5 W4 53.94(9) . . ?
S6 W5 W4 54.13(8) . . ?
W6 W5 W4 59.92(2) . . ?
Pd2 W5 W4 62.26(3) . . ?
O16 W6 O18 79.1(3) . . ?
O16 W6 O17 77.2(4) . . ?
O18 W6 O17 76.3(4) . . ?
O16 W6 S7 85.3(3) . . ?
O18 W6 S7 84.9(3) . . ?
O17 W6 S7 156.3(3) . . ?
O16 W6 S8 161.0(3) . . ?
O18 W6 S8 87.5(3) . . ?
O17 W6 S8 86.6(3) . . ?
S7 W6 S8 107.00(13) . . ?
O16 W6 S6 83.4(3) . . ?
O18 W6 S6 157.8(3) . . ?
O17 W6 S6 86.7(3) . . ?
S7 W6 S6 107.25(13) . . ?
S8 W6 S6 105.85(12) . . ?
O16 W6 W5 94.7(3) . . ?
O18 W6 W5 139.8(3) . . ?
O17 W6 W5 141.5(2) . . ?
S7 W6 W5 54.98(9) . . ?
S8 W6 W5 104.25(10) . . ?
S6 W6 W5 54.83(9) . . ?
O16 W6 W4 137.7(2) . . ?
O18 W6 W4 142.2(2) . . ?
O17 W6 W4 100.5(2) . . ?
S7 W6 W4 103.14(10) . . ?
S8 W6 W4 54.77(9) . . ?
S6 W6 W4 54.44(9) . . ?
W5 W6 W4 60.69(2) . . ?
O16 W6 Pd2 137.2(3) . . ?
O18 W6 Pd2 100.8(3) . . ?
O17 W6 Pd2 145.0(2) . . ?
S7 W6 Pd2 52.42(9) . . ?
S8 W6 Pd2 58.38(10) . . ?
S6 W6 Pd2 101.33(10) . . ?
W5 W6 Pd2 57.87(3) . . ?
W4 W6 Pd2 60.30(3) . . ?
S5 Pd2 S7 108.14(13) . . ?
S5 Pd2 S8 116.26(14) . 2_766 ?
S7 Pd2 S8 115.64(13) . 2_766 ?
S5 Pd2 S8 102.22(13) . . ?
S7 Pd2 S8 98.00(13) . . ?
S8 Pd2 S8 114.32(10) 2_766 . ?
S5 Pd2 Pd2 126.32(11) . 2_766 ?
S7 Pd2 Pd2 120.94(11) . 2_766 ?
S8 Pd2 Pd2 61.06(10) 2_766 2_766 ?
S8 Pd2 Pd2 53.26(8) . 2_766 ?
S5 Pd2 W5 54.79(9) . . ?
S7 Pd2 W5 54.57(9) . . ?
S8 Pd2 W5 148.06(10) 2_766 . ?
S8 Pd2 W5 97.56(8) . . ?
Pd2 Pd2 W5 150.76(7) 2_766 . ?
S5 Pd2 W4 52.86(9) . . ?
S7 Pd2 W4 99.16(9) . . ?
S8 Pd2 W4 144.69(10) 2_766 . ?
S8 Pd2 W4 51.32(8) . . ?
Pd2 Pd2 W4 96.74(6) 2_766 . ?
W5 Pd2 W4 59.44(3) . . ?
S5 Pd2 W6 98.78(10) . . ?
S7 Pd2 W6 51.06(9) . . ?
S8 Pd2 W6 144.76(10) 2_766 . ?
S8 Pd2 W6 50.17(8) . . ?
Pd2 Pd2 W6 95.92(6) 2_766 . ?
W5 Pd2 W6 57.79(3) . . ?
W4 Pd2 W6 56.99(3) . . ?
Pd2 S5 W4 74.31(12) . . ?
Pd2 S5 W5 70.80(11) . . ?
W4 S5 W5 71.78(11) . . ?
W4 S6 W5 71.51(10) . . ?
W4 S6 W6 70.87(10) . . ?
W5 S6 W6 70.32(10) . . ?
W6 S7 W5 71.23(10) . . ?
W6 S7 Pd2 76.53(11) . . ?
W5 S7 Pd2 70.55(10) . . ?
W6 S8 W4 70.98(10) . . ?
W6 S8 Pd2 123.47(16) . 2_766 ?
W4 S8 Pd2 121.63(17) . 2_766 ?
W6 S8 Pd2 71.45(10) . . ?
W4 S8 Pd2 69.36(10) . . ?
Pd2 S8 Pd2 65.68(10) 2_766 . ?
O20 S20 O22 114.8(6) . . ?
O20 S20 O21 111.7(6) . . ?
O22 S20 O21 111.5(6) . . ?
O20 S20 C21 105.1(6) . . ?
O22 S20 C21 107.1(6) . . ?
O21 S20 C21 105.9(6) . . ?
C22 C21 C26 117.8(15) . . ?
C22 C21 S20 120.7(12) . . ?
C26 C21 S20 121.3(12) . . ?
C21 C22 C23 122.5(17) . . ?
C24 C23 C22 119.0(18) . . ?
C25 C24 C23 118.9(15) . . ?
C25 C24 C27 121.4(16) . . ?
C23 C24 C27 119.7(16) . . ?
C24 C25 C26 121.7(16) . . ?
C25 C26 C21 119.9(16) . . ?
O32 S30 O31 112.9(7) . . ?
O32 S30 O30 113.6(6) . . ?
O31 S30 O30 109.4(6) . . ?
O32 S30 C31 107.4(7) . . ?
O31 S30 C31 107.2(7) . . ?
O30 S30 C31 105.8(7) . . ?
C32 C31 C36 118.8(16) . . ?
C32 C31 S30 120.5(13) . . ?
C36 C31 S30 120.3(13) . . ?
C33 C32 C31 122.5(16) . . ?
C34 C33 C32 119.9(17) . . ?
C33 C34 C35 118.2(15) . . ?
C33 C34 C37 123.1(17) . . ?
C35 C34 C37 118.7(16) . . ?
C36 C35 C34 121.5(16) . . ?
C31 C36 C35 118.7(16) . . ?
O40 S40 O41 113.8(6) . . ?
O40 S40 O42 110.4(7) . . ?
O41 S40 O42 111.2(6) . . ?
O40 S40 C41 106.4(7) . . ?
O41 S40 C41 107.3(7) . . ?
O42 S40 C41 107.4(7) . . ?
C42 C41 C46 119.6(17) . . ?
C42 C41 S40 120.4(13) . . ?
C46 C41 S40 119.9(14) . . ?
C43 C42 C41 118.9(17) . . ?
C42 C43 C44 123.3(17) . . ?
C43 C44 C45 116.7(16) . . ?
C43 C44 C47 121.8(17) . . ?
C45 C44 C47 121.5(17) . . ?
C46 C45 C44 121.5(17) . . ?
C45 C46 C41 119.7(18) . . ?
O50 S50 O52 113.2(7) . . ?
O50 S50 O51 112.5(7) . . ?
O52 S50 O51 111.1(7) . . ?
O50 S50 C51 107.3(8) . . ?
O52 S50 C51 105.9(7) . . ?
O51 S50 C51 106.3(8) . . ?
C56 C51 C52 120.0(16) . . ?
C56 C51 S50 119.5(14) . . ?
C52 C51 S50 120.6(14) . . ?
C53 C52 C51 119.3(18) . . ?
C52 C53 C54 123.0(18) . . ?
C55 C54 C53 115.1(16) . . ?
C55 C54 C57 124.9(17) . . ?
C53 C54 C57 120.0(17) . . ?
C54 C55 C56 123.5(17) . . ?
C51 C56 C55 118.8(17) . . ?
O60 S60 O61 114.8(9) . . ?
O60 S60 O62 113.1(10) . . ?
O61 S60 O62 110.4(7) . . ?
O60 S60 C61 107.8(8) . . ?
O61 S60 C61 106.2(8) . . ?
O62 S60 C61 103.6(7) . . ?
C66 C61 C62 119.6(15) . . ?
C66 C61 S60 122.9(13) . . ?
C62 C61 S60 117.3(13) . . ?
C63 C62 C61 117.7(16) . . ?
C64 C63 C62 121.4(16) . . ?
C63 C64 C65 118.5(15) . . ?
C63 C64 C67 120.1(17) . . ?
C65 C64 C67 121.3(17) . . ?
C66 C65 C64 121.9(17) . . ?
C65 C66 C61 120.9(17) . . ?
O71 S70 O72 114.0(6) . . ?
O71 S70 O70 111.9(7) . . ?
O72 S70 O70 110.6(7) . . ?
O71 S70 C71 106.6(8) . . ?
O72 S70 C71 106.4(7) . . ?
O70 S70 C71 106.9(7) . . ?
C76 C71 C72 115.6(16) . . ?
C76 C71 S70 122.2(14) . . ?
C72 C71 S70 122.1(13) . . ?
C73 C72 C71 120.6(17) . . ?
C72 C73 C74 121.1(17) . . ?
C75 C74 C73 116.8(17) . . ?
C75 C74 C77 122.9(18) . . ?
C73 C74 C77 120.3(16) . . ?
C74 C75 C76 124.4(18) . . ?
C75 C76 C71 121.5(18) . . ?
O82 S80 O80 111.9(7) . . ?
O82 S80 O81 112.3(7) . . ?
O80 S80 O81 111.6(6) . . ?
O82 S80 C81 106.7(7) . . ?
O80 S80 C81 105.8(7) . . ?
O81 S80 C81 108.0(7) . . ?
C82 C81 C86 115.8(15) . . ?
C82 C81 S80 121.8(13) . . ?
C86 C81 S80 122.4(12) . . ?
C81 C82 C83 123.2(18) . . ?
C84 C83 C82 121.1(17) . . ?
C85 C84 C83 116.2(17) . . ?
C85 C84 C87 120.8(19) . . ?
C83 C84 C87 123.0(17) . . ?
C84 C85 C86 122.9(18) . . ?
C81 C86 C85 120.5(16) . . ?
O92 S90 O91 112.9(6) . . ?
O92 S90 O90 110.0(7) . . ?
O91 S90 O90 111.0(6) . . ?
O92 S90 C91 108.6(7) . . ?
O91 S90 C91 106.7(7) . . ?
O90 S90 C91 107.4(7) . . ?
C92 C91 C96 118.7(15) . . ?
C92 C91 S90 119.2(13) . . ?
C96 C91 S90 122.0(12) . . ?
C91 C92 C93 118.8(17) . . ?
C94 C93 C92 121.3(17) . . ?
C95 C94 C93 116.7(16) . . ?
C95 C94 C97 122.9(17) . . ?
C93 C94 C97 120.4(17) . . ?
C96 C95 C94 124.4(19) . . ?
C95 C96 C91 120.0(18) . . ?

loop_
_geom_bond_atom_site_label_1
_geom_bond_atom_site_label_2
_geom_bond_distance
_geom_bond_site_symmetry_2
_geom_bond_publ_flag
W1 O2 2.133(11) . ?
W1 O3 2.150(10) . ?
W1 O1 2.192(9) . ?
W1 S2 2.349(4) . ?
W1 S1 2.353(4) . ?
W1 S3 2.360(4) . ?
W1 W2 2.7271(9) . ?
W1 Pd1 2.7424(13) . ?
W1 W3 2.7786(9) . ?
W2 O6 2.146(11) . ?
W2 O5 2.165(10) . ?
W2 O4 2.197(9) . ?
W2 S2 2.335(4) . ?
W2 S4 2.353(4) . ?
W2 S1 2.354(4) . ?
W2 W3 2.7384(9) . ?
W2 Pd1 2.9054(13) . ?
W3 O9 2.141(10) . ?
W3 O7 2.153(10) . ?
W3 O8 2.205(11) . ?
W3 S3 2.343(4) . ?
W3 S4 2.348(4) . ?
W3 S1 2.366(4) . ?
W3 Pd1 2.8519(15) . ?
Pd1 S3 2.366(4) . ?
Pd1 S2 2.376(4) . ?
Pd1 S4 2.426(4) 2_675 ?
Pd1 S4 2.562(4) . ?
Pd1 Pd1 2.752(2) 2_675 ?
S4 Pd1 2.426(4) 2_675 ?
W4 O11 2.158(10) . ?
W4 O12 2.166(9) . ?
W4 O10 2.170(9) . ?
W4 S5 2.348(4) . ?
W4 S6 2.358(3) . ?
W4 S8 2.366(4) . ?
W4 W6 2.7382(8) . ?
W4 W5 2.7594(9) . ?
W4 Pd2 2.8362(12) . ?
W5 O15 2.150(9) . ?
W5 O14 2.163(9) . ?
W5 O13 2.163(9) . ?
W5 S7 2.356(4) . ?
W5 S5 2.359(4) . ?
W5 S6 2.365(4) . ?
W5 W6 2.7237(9) . ?
W5 Pd2 2.7262(12) . ?
W6 O16 2.152(9) . ?
W6 O18 2.158(9) . ?
W6 O17 2.158(9) . ?
W6 S7 2.321(4) . ?
W6 S8 2.351(3) . ?
W6 S6 2.365(4) . ?
W6 Pd2 2.9019(13) . ?
Pd2 S5 2.347(4) . ?
Pd2 S7 2.365(4) . ?
Pd2 S8 2.387(4) 2_766 ?
Pd2 S8 2.607(4) . ?
Pd2 Pd2 2.714(2) 2_766 ?
S8 Pd2 2.387(4) 2_766 ?
S20 O20 1.459(11) . ?
S20 O22 1.468(11) . ?
S20 O21 1.479(10) . ?
S20 C21 1.771(15) . ?
C21 C22 1.36(2) . ?
C21 C26 1.40(2) . ?
C22 C23 1.38(2) . ?
C23 C24 1.39(2) . ?
C24 C25 1.37(2) . ?
C24 C27 1.50(2) . ?
C25 C26 1.37(2) . ?
S30 O32 1.446(11) . ?
S30 O31 1.449(10) . ?
S30 O30 1.474(11) . ?
S30 C31 1.759(16) . ?
C31 C32 1.38(2) . ?
C31 C36 1.38(2) . ?
C32 C33 1.37(2) . ?
C33 C34 1.37(2) . ?
C34 C35 1.40(2) . ?
C34 C37 1.54(2) . ?
C35 C36 1.40(2) . ?
S40 O40 1.458(11) . ?
S40 O41 1.469(12) . ?
S40 O42 1.480(11) . ?
S40 C41 1.779(16) . ?
C41 C42 1.38(2) . ?
C41 C46 1.39(2) . ?
C42 C43 1.36(2) . ?
C43 C44 1.37(2) . ?
C44 C45 1.39(2) . ?
C44 C47 1.44(2) . ?
C45 C46 1.36(3) . ?
S50 O50 1.458(12) . ?
S50 O52 1.459(12) . ?
S50 O51 1.468(12) . ?
S50 C51 1.776(16) . ?
C51 C56 1.36(2) . ?
C51 C52 1.39(3) . ?
C52 C53 1.36(2) . ?
C53 C54 1.41(2) . ?
C54 C55 1.37(2) . ?
C54 C57 1.50(2) . ?
C55 C56 1.40(2) . ?
S60 O60 1.444(14) . ?
S60 O61 1.448(13) . ?
S60 O62 1.488(12) . ?
S60 C61 1.737(16) . ?
C61 C66 1.37(2) . ?
C61 C62 1.43(2) . ?
C62 C63 1.41(2) . ?
C63 C64 1.38(2) . ?
C64 C65 1.38(2) . ?
C64 C67 1.51(2) . ?
C65 C66 1.36(2) . ?
S70 O71 1.446(11) . ?
S70 O72 1.461(11) . ?
S70 O70 1.493(11) . ?
S70 C71 1.725(18) . ?
C71 C76 1.38(2) . ?
C71 C72 1.44(2) . ?
C72 C73 1.36(2) . ?
C73 C74 1.41(2) . ?
C74 C75 1.33(2) . ?
C74 C77 1.51(2) . ?
C75 C76 1.34(2) . ?
S80 O82 1.439(10) . ?
S80 O80 1.454(11) . ?
S80 O81 1.471(11) . ?
S80 C81 1.731(16) . ?
C81 C82 1.36(2) . ?
C81 C86 1.40(2) . ?
C82 C83 1.38(2) . ?
C83 C84 1.39(3) . ?
C84 C85 1.35(2) . ?
C84 C87 1.52(2) . ?
C85 C86 1.40(2) . ?
S90 O92 1.460(12) . ?
S90 O91 1.463(11) . ?
S90 O90 1.484(11) . ?
S90 C91 1.729(16) . ?
C91 C92 1.37(2) . ?
C91 C96 1.42(2) . ?
C92 C93 1.45(2) . ?
C93 C94 1.40(2) . ?
C94 C95 1.36(2) . ?
C94 C97 1.52(2) . ?
C95 C96 1.36(2) . ?
O19W O20W 1.20(3) . ?
